data_1577310
loop_
_publ_author_name
'Fidelius, Jannis'
'Taube, Clemens'
'Schwedtmann, Kai'
'Hennersdorf, Felix'
'Gomila, Rosa Maria'
'Frontera, Antonio'
'Wolf, Robert'
'Weigand, Jan J.'

_publ_section_title
;
 Imidazoliumyl-Substituted Di-and Iso-Tetraphosphanes and Their
 Metal-Mediated Fragmentation Reactions
;
_journal_name_full 'Chemical Science'
_journal_paper_doi 10.1039/D6SC02577C
_journal_year 2026
_chemical_formula_moiety 'C28 H51 N4 P, 2(C F3 O3 S), C2 H3 N'
_chemical_formula_sum 'C32 H54 F6 N5 O6 P S2'
_chemical_formula_weight 813.89
_space_group_crystal_system triclinic
_space_group_IT_number 2
_space_group_name_Hall '-P 1'
_space_group_name_H-M_alt 'P -1'
_atom_sites_solution_hydrogens geom
_audit_creation_date 2019-01-21
_audit_creation_method
;
Olex2 1.2
(compiled 2015.09.30 svn.r3233 for OlexSys, GUI svn.r5103)
;
_audit_update_record
;
2026-01-21 deposited with the CCDC.	2026-05-28 downloaded from the CCDC.
;
_cell_angle_alpha 88.986(5)
_cell_angle_beta 73.486(5)
_cell_angle_gamma 62.793(5)
_cell_formula_units_Z 2
_cell_length_a 11.1951(5)
_cell_length_b 11.9364(7)
_cell_length_c 17.3601(11)
_cell_measurement_reflns_used 6075
_cell_measurement_temperature 100.01(10)
_cell_measurement_theta_max 76.0920
_cell_measurement_theta_min 2.6740
_cell_volume 1960.8(2)
_computing_cell_refinement 'CrysAlisPro 1.171.38.41 (Rigaku OD, 2015)'
_computing_data_collection 'CrysAlisPro 1.171.38.41 (Rigaku OD, 2015)'
_computing_data_reduction 'CrysAlisPro 1.171.38.41 (Rigaku OD, 2015)'
_computing_molecular_graphics 'Olex2 (Dolomanov et al., 2009)'
_computing_publication_material 'Olex2 (Dolomanov et al., 2009)'
_computing_structure_refinement 'ShelXL (Sheldrick, 2015)'
_computing_structure_solution 'ShelXT (Sheldrick, 2015)'
_diffrn_ambient_environment N~2~
_diffrn_ambient_temperature 100.01(10)
_diffrn_detector 'CCD plate'
_diffrn_detector_area_resol_mean 5.2850
_diffrn_detector_type AtlasS2
_diffrn_measured_fraction_theta_full 1.000
_diffrn_measured_fraction_theta_max 0.999
_diffrn_measurement_details
;
List of Runs (angles in degrees, time in seconds):

  # Type    Start    End  Width  t~exp~   \w     \q     \k     \f   Frames
#--------------------------------------------------------------------------
  1  \w    -63.00  32.00   0.50    4.00    --  -38.50  57.00 -30.00  190
  2  \w     24.00  73.00   0.50    4.00    --   42.50-125.00-150.00   98
  3  \w     54.00 133.00   0.50   16.00    --  111.00 -61.00-120.00  158
  4  \w     93.00 121.00   0.50   16.00    --  111.00-125.00-120.00   56
  5  \w     56.00  92.00   0.50   16.00    --  111.00-125.00-120.00   72
  6  \w     42.00  98.00   0.50   16.00    --  111.00-125.00 -60.00  112
  7  \w     89.00 120.00   0.50   16.00    --  111.00-125.00  30.00   62
  8  \w     78.00 120.00   0.50   16.00    --  111.00-125.00 120.00   84
  9  \w     59.00 108.00   0.50   16.00    --  111.00 -94.00 120.00   98
 10  \w     83.00 154.00   0.50   16.00    --  111.00 -15.00  90.00  142
 11  \w    126.00 167.00   0.50   16.00    --  111.00  61.00  60.00   82
 12  \w    134.00 177.00   0.50   16.00    --  111.00 125.00 -30.00   86
 13  \w     98.00 125.00   0.50   16.00    --  111.00 125.00-180.00   54
 14  \w     84.00 177.00   0.50   16.00    --  111.00  61.00-180.00  186
 15  \w     88.00 116.00   0.50   16.00    --  111.00 -30.00-120.00   56
 16  \w     41.00  92.00   0.50    4.00    --   42.50-125.00  30.00  102
 17  \w     40.00 114.00   0.50   16.00    --  111.00-125.00  60.00  148
 18  \w     41.00 142.00   0.50   16.00    --  111.00 -77.00  30.00  202
 19  \w     83.00 161.00   0.50   16.00    --  111.00  61.00  90.00  156
 20  \w     95.00 123.00   0.50   16.00    --  111.00  61.00  60.00   56
 21  \w     85.00 169.00   0.50   16.00    --  111.00  61.00 120.00  168
 22  \w     86.00 161.00   0.50   16.00    --  111.00  61.00 150.00  150
 23  \w     39.00  87.00   0.50   16.00    --  111.00 -30.00-120.00   96
 24  \w     39.00 121.00   0.50   16.00    --  111.00-123.00 -86.58  164
 25  \w   -109.00 -12.00   0.50    4.00    --  -38.50 -57.00  60.00  194
 26  \w   -107.00 -15.00   0.50    4.00    --  -38.50 -57.00-180.00  184
;
_diffrn_measurement_device 'four-circle diffractometer'
_diffrn_measurement_device_type 'SuperNova, Dual, Cu at zero, AtlasS2'
_diffrn_measurement_method '\w scans'
_diffrn_orient_matrix_type 'CrysAlisPro convention (1999,Acta A55,543-557)'
_diffrn_orient_matrix_UB_11 0.0711412000
_diffrn_orient_matrix_UB_12 -0.1163242000
_diffrn_orient_matrix_UB_13 0.0418884000
_diffrn_orient_matrix_UB_21 0.0212379000
_diffrn_orient_matrix_UB_22 -0.0885664000
_diffrn_orient_matrix_UB_23 -0.0717332000
_diffrn_orient_matrix_UB_31 0.1448605000
_diffrn_orient_matrix_UB_32 -0.0074843000
_diffrn_orient_matrix_UB_33 -0.0426396000
_diffrn_radiation_monochromator mirror
_diffrn_radiation_probe x-ray
_diffrn_radiation_type CuK\a
_diffrn_radiation_wavelength 1.54184
_diffrn_reflns_av_R_equivalents 0.0420
_diffrn_reflns_av_unetI/netI 0.0511
_diffrn_reflns_Laue_measured_fraction_full 1.000
_diffrn_reflns_Laue_measured_fraction_max 0.999
_diffrn_reflns_limit_h_max 13
_diffrn_reflns_limit_h_min -9
_diffrn_reflns_limit_k_max 14
_diffrn_reflns_limit_k_min -14
_diffrn_reflns_limit_l_max 21
_diffrn_reflns_limit_l_min -19
_diffrn_reflns_number 19200
_diffrn_reflns_point_group_measured_fraction_full 1.000
_diffrn_reflns_point_group_measured_fraction_max 0.999
_diffrn_reflns_theta_full 67.684
_diffrn_reflns_theta_max 72.124
_diffrn_reflns_theta_min 2.678
_diffrn_source 'micro-focus sealed X-ray tube'
_diffrn_source_type 'SuperNova (Cu) X-ray Source'
_exptl_absorpt_coefficient_mu 2.286
_exptl_absorpt_correction_T_max 0.954
_exptl_absorpt_correction_T_min 0.761
_exptl_absorpt_correction_type gaussian
_exptl_absorpt_process_details
;
CrysAlisPro 1.171.38.41 (Rigaku Oxford Diffraction, 2015)
Numerical absorption correction based on gaussian integration over
			a multifaceted crystal model
Empirical absorption correction using spherical harmonics,
 implemented in SCALE3 ABSPACK scaling algorithm.
;
_exptl_crystal_colour 'clear colourless'
_exptl_crystal_colour_lustre clear
_exptl_crystal_colour_primary colourless
_exptl_crystal_density_diffrn 1.378
_exptl_crystal_description needle
_exptl_crystal_F_000 860
_exptl_crystal_size_max 0.266
_exptl_crystal_size_mid 0.045
_exptl_crystal_size_min 0.024
_refine_diff_density_max 1.067
_refine_diff_density_min -0.581
_refine_diff_density_rms 0.080
_refine_ls_extinction_method none
_refine_ls_goodness_of_fit_ref 1.025
_refine_ls_hydrogen_treatment constr
_refine_ls_matrix_type full
_refine_ls_number_parameters 757
_refine_ls_number_reflns 7718
_refine_ls_number_restraints 1374
_refine_ls_restrained_S_all 1.033
_refine_ls_R_factor_all 0.0843
_refine_ls_R_factor_gt 0.0703
_refine_ls_shift/su_max 0.000
_refine_ls_shift/su_mean 0.000
_refine_ls_structure_factor_coef Fsqd
_refine_ls_weighting_details 'w=1/[\s^2^(Fo^2^)+(0.1282P)^2^+0.9548P] where P=(Fo^2^+2Fc^2^)/3'
_refine_ls_weighting_scheme calc
_refine_ls_wR_factor_gt 0.1909
_refine_ls_wR_factor_ref 0.2070
_reflns_Friedel_coverage 0.000
_reflns_number_gt 6205
_reflns_number_total 7718
_reflns_threshold_expression 'I > 2\s(I)'
_cod_data_source_file d6sc02577c2.cif
_cod_data_source_block jjw1021
_cod_database_code 1577310
_chemical_oxdiff_formula C32H54F6N5O6PS2
_shelx_space_group_comment
;
The symmetry employed for this shelxl refinement is uniquely defined
by the following loop, which should always be used as a source of
symmetry information in preference to the above space-group names.
They are only intended as comments.
;
_reflns_odcompleteness_completeness 99.95
_reflns_odcompleteness_iscentric 1
_reflns_odcompleteness_theta 71.98
_olex2_refinement_description
;
1. Fixed Uiso
 At 1.2 times of:
  All C(H) groups, All C(H,H) groups
 At 1.5 times of:
  All C(H,H,H) groups
2. Restrained distances
 H18-H23A
 -2 with sigma of 0.02
3. Uiso/Uaniso restraints and constraints
C23A \\sim C24A \\sim C25A \\sim C26A \\sim C27A \\sim C28A \\sim C23B \\sim
C24B \\sim C25B \\sim C26B \\sim C27B \\sim C28B: within 2A with sigma of 0.01
and sigma for terminal atoms of 0.02
S2C \\sim F4C \\sim F5C \\sim F6C \\sim O4C \\sim O5C \\sim O6C \\sim C30C
\\sim S2B \\sim F4B \\sim F5B \\sim F6B \\sim O4B \\sim O5B \\sim O6B \\sim
C30B \\sim S2A \\sim F4A \\sim F5A \\sim F6A \\sim O4A \\sim O5A \\sim O6A
\\sim C30A: within 2.5A with sigma of 0.01 and sigma for terminal atoms of 0.02
S1B \\sim F1B \\sim F2B \\sim F3B \\sim O1B \\sim O2B \\sim O3B \\sim C29B
\\sim S1A \\sim F1A \\sim F2A \\sim F3A \\sim O1A \\sim O2A \\sim O3A \\sim
C29A: within 2A with sigma of 0.03 and sigma for terminal atoms of 0.06
4. Same fragment restrains
{C23B, C24B, C25B, C26B, C27B, C28B} sigma for 1-2: 0.02, 1-3: 0.02
as
{C23A, C24A, C25A, C26A, C27A, C28A}
{S1B, F1B, F2B, F3B, O1B, O2B, O3B, C29B} sigma for 1-2: 0.02, 1-3: 0.02
as
{S1A, F1A, F2A, F3A, O1A, O2A, O3A, C29A}
{S2B, F6B, F5B, F4B, O4B, O5B, O6B, C30B} sigma for 1-2: 0.02, 1-3: 0.02
{S2C, F5C, F4C, F6C, O4C, O5C, O6C, C30C} sigma for 1-2: 0.02, 1-3: 0.02
as
{S2A, F4A, F5A, F6A, O4A, O5A, O6A, C30A}
5. Others
 1*[Sof(S2A)+Sof(F4A)+Sof(F5A)+Sof(F6A)+Sof(O4A)+Sof(O5A)+Sof(O6A)+Sof(C30A)]+
 1*[Sof(S2B)+Sof(F6B)+Sof(F5B)+Sof(F4B)+Sof(O4B)+Sof(O5B)+Sof(O6B)+Sof(C30B)]+1*
 [Sof(S2C)+Sof(F5C)+Sof(F4C)+Sof(F6C)+Sof(O4C)+Sof(O5C)+Sof(O6C)+Sof(C30C)]=1
 with esd of 0
 Sof(S1B)=Sof(F1B)=Sof(F2B)=Sof(F3B)=Sof(O1B)=Sof(O2B)=Sof(O3B)=Sof(C29B)=1-
 FVAR(1)
 Sof(S1A)=Sof(F1A)=Sof(F2A)=Sof(F3A)=Sof(O1A)=Sof(O2A)=Sof(O3A)=Sof(C29A)=
 FVAR(1)
 Sof(S2A)=Sof(F4A)=Sof(F5A)=Sof(F6A)=Sof(O4A)=Sof(O5A)=Sof(O6A)=Sof(C30A)=
 FVAR(2)
 Sof(S2B)=Sof(F6B)=Sof(F5B)=Sof(F4B)=Sof(O4B)=Sof(O5B)=Sof(O6B)=Sof(C30B)=
 FVAR(3)
 Sof(S2C)=Sof(F5C)=Sof(F4C)=Sof(F6C)=Sof(O4C)=Sof(O5C)=Sof(O6C)=Sof(C30C)=
 FVAR(4)
 Sof(C23B)=Sof(H23B)=Sof(C24B)=Sof(H24C)=Sof(H24D)=Sof(C25B)=Sof(H25C)=
 Sof(H25D)=Sof(C26B)=Sof(H26C)=Sof(H26D)=Sof(C27B)=Sof(H27C)=Sof(H27D)=
 Sof(C28B)=Sof(H28C)=Sof(H28D)=1-FVAR(5)
 Sof(C23A)=Sof(H23A)=Sof(C24A)=Sof(H24A)=Sof(H24B)=Sof(C25A)=Sof(H25A)=
 Sof(H25B)=Sof(C26A)=Sof(H26A)=Sof(H26B)=Sof(C27A)=Sof(H27A)=Sof(H27B)=
 Sof(C28A)=Sof(H28A)=Sof(H28B)=FVAR(5)
6.a Ternary CH refined with riding coordinates:
 C4(H4), C7(H7), C15(H15), C18(H18), C23A(H23A), C23B(H23B)
6.b Secondary CH2 refined with riding coordinates:
 C24A(H24A,H24B), C25A(H25A,H25B), C26A(H26A,H26B), C27A(H27A,H27B), C28A(H28A,
 H28B), C24B(H24C,H24D), C25B(H25C,H25D), C26B(H26C,H26D), C27B(H27C,H27D),
 C28B(H28C,H28D)
6.c Idealised Me refined as rotating group:
 C5(H5A,H5B,H5C), C6(H6A,H6B,H6C), C8(H8A,H8B,H8C), C9(H9A,H9B,H9C), C10(H10A,
 H10B,H10C), C11(H11A,H11B,H11C), C16(H16A,H16B,H16C), C17(H17A,H17B,H17C),
 C19(H19A,H19B,H19C), C20(H20A,H20B,H20C), C21(H21A,H21B,H21C), C22(H22A,H22B,
 H22C), C32(H32A,H32B,H32C)
;
_shelx_shelxl_version_number 2014/7
_olex2_submission_special_instructions 'No special instructions were received'
_oxdiff_exptl_absorpt_empirical_details
;
Empirical correction (ABSPACK) includes:
- Absorption correction using spherical harmonics
- Frame scaling
;
_oxdiff_exptl_absorpt_empirical_full_max 1.498
_oxdiff_exptl_absorpt_empirical_full_min 0.674

loop_
_space_group_symop_operation_xyz
'x, y, z'
'-x, -y, -z'

loop_
_atom_site_label
_atom_site_type_symbol
_atom_site_fract_x
_atom_site_fract_y
_atom_site_fract_z
_atom_site_U_iso_or_equiv
_atom_site_adp_type
_atom_site_occupancy
_atom_site_site_symmetry_order
_atom_site_calc_flag
_atom_site_refinement_flags_posn
_atom_site_refinement_flags_adp
_atom_site_refinement_flags_occupancy
_atom_site_disorder_assembly
_atom_site_disorder_group
P1 P 0.66956(7) 0.34643(7) 0.77315(4) 0.03390(19) Uani 1 1 d . . . . .
N1 N 0.9773(2) 0.2105(2) 0.71428(13) 0.0321(5) Uani 1 1 d . . . . .
N2 N 0.8803(3) 0.1450(2) 0.81992(14) 0.0373(5) Uani 1 1 d . . . . .
N3 N 0.6927(2) 0.5498(2) 0.82799(14) 0.0342(5) Uani 1 1 d . . . . .
N4 N 0.6674(2) 0.5783(2) 0.70825(14) 0.0366(5) Uani 1 1 d . . . . .
C1 C 0.8516(3) 0.2332(3) 0.76820(16) 0.0341(5) Uani 1 1 d . . . . .
C2 C 1.0241(3) 0.0653(3) 0.79789(18) 0.0414(6) Uani 1 1 d . . . . .
C3 C 1.0855(3) 0.1075(3) 0.73237(18) 0.0382(6) Uani 1 1 d . . . . .
C4 C 0.7704(4) 0.1362(3) 0.88909(18) 0.0459(7) Uani 1 1 d . . . . .
H4 H 0.6788 0.2068 0.8902 0.055 Uiso 1 1 calc R . . . .
C5 C 0.7636(5) 0.0131(4) 0.8761(2) 0.0699(12) Uani 1 1 d . . . . .
H5A H 0.7625 0.0007 0.8219 0.105 Uiso 1 1 calc GR . . . .
H5B H 0.6793 0.0184 0.9141 0.105 Uiso 1 1 calc GR . . . .
H5C H 0.8448 -0.0573 0.8842 0.105 Uiso 1 1 calc GR . . . .
C6 C 0.7936(4) 0.1543(3) 0.9699(2) 0.0551(8) Uani 1 1 d . . . . .
H6A H 0.8783 0.0825 0.9730 0.083 Uiso 1 1 calc GR . . . .
H6B H 0.7145 0.1617 1.0139 0.083 Uiso 1 1 calc GR . . . .
H6C H 0.8027 0.2301 0.9733 0.083 Uiso 1 1 calc GR . . . .
C7 C 0.9923(3) 0.2859(3) 0.64651(16) 0.0346(5) Uani 1 1 d . . . . .
H7 H 0.8970 0.3403 0.6435 0.042 Uiso 1 1 calc R . . . .
C8 C 1.0778(3) 0.2017(3) 0.56530(18) 0.0469(7) Uani 1 1 d . . . . .
H8A H 1.1764 0.1608 0.5608 0.070 Uiso 1 1 calc GR . . . .
H8B H 1.0626 0.2528 0.5222 0.070 Uiso 1 1 calc GR . . . .
H8C H 1.0485 0.1385 0.5617 0.070 Uiso 1 1 calc GR . . . .
C9 C 1.0476(3) 0.3744(3) 0.6651(2) 0.0476(7) Uani 1 1 d . . . . .
H9A H 0.9839 0.4304 0.7143 0.071 Uiso 1 1 calc GR . . . .
H9B H 1.0544 0.4237 0.6213 0.071 Uiso 1 1 calc GR . . . .
H9C H 1.1392 0.3250 0.6715 0.071 Uiso 1 1 calc GR . . . .
C10 C 1.0983(4) -0.0477(4) 0.8365(3) 0.0605(9) Uani 1 1 d . . . . .
H10A H 1.0777 -0.0220 0.8928 0.091 Uiso 1 1 calc GR . . . .
H10B H 1.1984 -0.0850 0.8102 0.091 Uiso 1 1 calc GR . . . .
H10C H 1.0668 -0.1088 0.8314 0.091 Uiso 1 1 calc GR . . . .
C11 C 1.2390(3) 0.0566(3) 0.6882(2) 0.0465(7) Uani 1 1 d . . . . .
H11A H 1.2617 0.0099 0.6371 0.070 Uiso 1 1 calc GR . . . .
H11B H 1.2934 0.0012 0.7200 0.070 Uiso 1 1 calc GR . . . .
H11C H 1.2606 0.1257 0.6791 0.070 Uiso 1 1 calc GR . . . .
C12 C 0.6813(3) 0.4968(3) 0.76389(16) 0.0321(5) Uani 1 1 d . . . . .
C13 C 0.6884(3) 0.6655(3) 0.81212(19) 0.0413(6) Uani 1 1 d . . . . .
C14 C 0.6706(3) 0.6836(3) 0.7385(2) 0.0437(7) Uani 1 1 d . . . . .
C15 C 0.7040(3) 0.4939(3) 0.90475(17) 0.0386(6) Uani 1 1 d . . . . .
H15 H 0.6848 0.4218 0.9030 0.046 Uiso 1 1 calc R . . . .
C16 C 0.5903(4) 0.5883(3) 0.97850(19) 0.0485(7) Uani 1 1 d . . . . .
H16A H 0.6147 0.6530 0.9882 0.073 Uiso 1 1 calc GR . . . .
H16B H 0.5842 0.5445 1.0252 0.073 Uiso 1 1 calc GR . . . .
H16C H 0.5009 0.6268 0.9684 0.073 Uiso 1 1 calc GR . . . .
C17 C 0.8525(4) 0.4409(3) 0.9091(2) 0.0483(7) Uani 1 1 d . . . . .
H17A H 0.9175 0.3806 0.8619 0.072 Uiso 1 1 calc GR . . . .
H17B H 0.8590 0.3996 0.9568 0.072 Uiso 1 1 calc GR . . . .
H17C H 0.8754 0.5088 0.9113 0.072 Uiso 1 1 calc GR . . . .
C18 C 0.6442(3) 0.5619(3) 0.62938(18) 0.0453(7) Uani 1 1 d . . . . .
H18 H 0.6528 0.4768 0.6232 0.054 Uiso 1 1 calc DR . . . .
C19 C 0.4939(4) 0.6566(4) 0.6320(2) 0.0603(9) Uani 1 1 d . . . . .
H19A H 0.4295 0.6634 0.6840 0.090 Uiso 1 1 calc GR . . . .
H19B H 0.4695 0.6278 0.5904 0.090 Uiso 1 1 calc GR . . . .
H19C H 0.4884 0.7383 0.6232 0.090 Uiso 1 1 calc GR . . . .
C20 C 0.7571(4) 0.5665(5) 0.5575(2) 0.0632(10) Uani 1 1 d . . . . .
H20A H 0.7450 0.6515 0.5578 0.095 Uiso 1 1 calc GR . . . .
H20B H 0.7484 0.5413 0.5080 0.095 Uiso 1 1 calc GR . . . .
H20C H 0.8490 0.5097 0.5613 0.095 Uiso 1 1 calc GR . . . .
C21 C 0.7036(4) 0.7502(3) 0.8665(2) 0.0569(8) Uani 1 1 d . . . . .
H21A H 0.6119 0.8102 0.9013 0.085 Uiso 1 1 calc GR . . . .
H21B H 0.7483 0.7949 0.8344 0.085 Uiso 1 1 calc GR . . . .
H21C H 0.7603 0.7000 0.8989 0.085 Uiso 1 1 calc GR . . . .
C22 C 0.6569(4) 0.7969(3) 0.6955(2) 0.0576(9) Uani 1 1 d . . . . .
H22A H 0.7434 0.7750 0.6528 0.086 Uiso 1 1 calc GR . . . .
H22B H 0.6379 0.8653 0.7333 0.086 Uiso 1 1 calc GR . . . .
H22C H 0.5807 0.8230 0.6729 0.086 Uiso 1 1 calc GR . . . .
C23A C 0.647(2) 0.2906(14) 0.6829(18) 0.042(3) Uani 0.349(19) 1 d D U P A 1
H23A H 0.7128 0.3022 0.6363 0.050 Uiso 0.349(19) 1 calc DR . P A 1
C24A C 0.4972(16) 0.3758(15) 0.6761(9) 0.042(2) Uani 0.349(19) 1 d D U P A 1
H24A H 0.4272 0.3778 0.7251 0.050 Uiso 0.349(19) 1 calc R . P A 1
H24B H 0.4828 0.4619 0.6719 0.050 Uiso 0.349(19) 1 calc R . P A 1
C25A C 0.4755(13) 0.3276(16) 0.6026(8) 0.044(2) Uani 0.349(19) 1 d D U P A 1
H25A H 0.3764 0.3740 0.6062 0.053 Uiso 0.349(19) 1 calc R . P A 1
H25B H 0.5293 0.3446 0.5536 0.053 Uiso 0.349(19) 1 calc R . P A 1
C26A C 0.5208(13) 0.1866(17) 0.5968(9) 0.048(2) Uani 0.349(19) 1 d D U P A 1
H26A H 0.4589 0.1709 0.6422 0.058 Uiso 0.349(19) 1 calc R . P A 1
H26B H 0.5115 0.1598 0.5473 0.058 Uiso 0.349(19) 1 calc R . P A 1
C27A C 0.6719(16) 0.1090(16) 0.5969(10) 0.050(3) Uani 0.349(19) 1 d D U P A 1
H27A H 0.7348 0.1203 0.5496 0.060 Uiso 0.349(19) 1 calc R . P A 1
H27B H 0.6967 0.0197 0.5938 0.060 Uiso 0.349(19) 1 calc R . P A 1
C28A C 0.692(2) 0.1500(16) 0.6746(14) 0.045(3) Uani 0.349(19) 1 d D U P A 1
H28A H 0.6354 0.1315 0.7217 0.054 Uiso 0.349(19) 1 calc R . P A 1
H28B H 0.7901 0.1020 0.6723 0.054 Uiso 0.349(19) 1 calc R . P A 1
C23B C 0.6585(12) 0.2832(8) 0.6789(9) 0.0404(18) Uani 0.651(19) 1 d D U P A 2
H23B H 0.7126 0.3011 0.6297 0.048 Uiso 0.651(19) 1 calc R . P A 2
C24B C 0.4981(9) 0.3441(8) 0.6872(5) 0.0392(15) Uani 0.651(19) 1 d D U P A 2
H24C H 0.4472 0.3299 0.7385 0.047 Uiso 0.651(19) 1 calc R . P A 2
H24D H 0.4602 0.4351 0.6862 0.047 Uiso 0.651(19) 1 calc R . P A 2
C25B C 0.4785(7) 0.2843(10) 0.6167(5) 0.0462(15) Uani 0.651(19) 1 d D U P A 2
H25C H 0.3787 0.3221 0.6223 0.055 Uiso 0.651(19) 1 calc R . P A 2
H25D H 0.5256 0.3025 0.5657 0.055 Uiso 0.651(19) 1 calc R . P A 2
C26B C 0.5387(8) 0.1408(9) 0.6156(5) 0.0495(17) Uani 0.651(19) 1 d D U P A 2
H26C H 0.4841 0.1228 0.6637 0.059 Uiso 0.651(19) 1 calc R . P A 2
H26D H 0.5306 0.1054 0.5686 0.059 Uiso 0.651(19) 1 calc R . P A 2
C27B C 0.6924(8) 0.0781(8) 0.6127(5) 0.0421(15) Uani 0.651(19) 1 d D U P A 2
H27C H 0.7487 0.0864 0.5612 0.051 Uiso 0.651(19) 1 calc R . P A 2
H27D H 0.7250 -0.0118 0.6162 0.051 Uiso 0.651(19) 1 calc R . P A 2
C28B C 0.7148(11) 0.1377(8) 0.6826(6) 0.0406(14) Uani 0.651(19) 1 d D U P A 2
H28C H 0.8145 0.0976 0.6776 0.049 Uiso 0.651(19) 1 calc R . P A 2
H28D H 0.6647 0.1239 0.7344 0.049 Uiso 0.651(19) 1 calc R . P A 2
S2C S 0.3392(6) 0.1874(6) 0.8402(3) 0.0566(13) Uani 0.155(2) 1 d D U P B 3
F5C F 0.1451(15) 0.2922(15) 0.9792(9) 0.073(4) Uani 0.155(2) 1 d D U P B 3
F4C F 0.132(2) 0.151(2) 0.9333(11) 0.053(3) Uani 0.155(2) 1 d D U P B 3
F6C F 0.3093(18) 0.1053(18) 0.9796(9) 0.084(4) Uani 0.155(2) 1 d D U P B 3
O4C O 0.4311(16) 0.0567(13) 0.8104(11) 0.063(3) Uani 0.155(2) 1 d D U P B 3
O5C O 0.4024(18) 0.2593(16) 0.8567(11) 0.051(3) Uani 0.155(2) 1 d D U P B 3
O6C O 0.221(2) 0.247(2) 0.8054(14) 0.068(6) Uani 0.155(2) 1 d D U P B 3
C30C C 0.2327(15) 0.1807(17) 0.9389(8) 0.060(3) Uani 0.155(2) 1 d D U P B 3
S2B S 0.2773(6) 0.2515(6) 0.8788(4) 0.0657(13) Uani 0.193(2) 1 d D U P C 2
F6B F 0.1746(12) 0.1026(14) 0.9339(10) 0.067(3) Uani 0.193(2) 1 d D U P C 2
F5B F 0.3571(14) 0.0003(12) 0.8594(10) 0.060(3) Uani 0.193(2) 1 d D U P C 2
F4B F 0.3652(17) 0.0718(17) 0.9652(10) 0.068(4) Uani 0.193(2) 1 d D U P C 2
O4B O 0.185(2) 0.3516(15) 0.9449(10) 0.069(4) Uani 0.193(2) 1 d D U P C 2
O5B O 0.2278(18) 0.2724(17) 0.8116(10) 0.046(3) Uani 0.193(2) 1 d D U P C 2
O6B O 0.4296(13) 0.2189(15) 0.8687(8) 0.046(3) Uani 0.193(2) 1 d D U P C 2
C30B C 0.2887(12) 0.1104(11) 0.9149(7) 0.0325(17) Uani 0.193(2) 1 d D U P C 2
S1B S 0.8606(2) 0.3393(2) 0.40166(14) 0.0461(7) Uani 0.352(3) 1 d D U P D 2
F1B F 1.0224(9) 0.1427(10) 0.2907(5) 0.098(3) Uani 0.352(3) 1 d D U P D 2
F2B F 0.821(2) 0.1580(19) 0.3587(15) 0.107(8) Uani 0.352(3) 1 d D U P D 2
F3B F 0.9901(19) 0.0922(13) 0.4072(11) 0.125(8) Uani 0.352(3) 1 d D U P D 2
O1B O 0.8002(19) 0.4157(14) 0.3444(12) 0.067(5) Uani 0.352(3) 1 d D U P D 2
O2B O 0.987(2) 0.347(2) 0.4004(16) 0.051(4) Uani 0.352(3) 1 d D U P D 2
O3B O 0.7645(10) 0.3540(11) 0.4796(5) 0.073(3) Uani 0.352(3) 1 d D U P D 2
C29B C 0.9193(11) 0.1798(9) 0.3664(8) 0.059(3) Uani 0.352(3) 1 d D U P D 2
S1A S 0.94640(13) 0.30202(13) 0.34663(7) 0.0467(4) Uani 0.648(3) 1 d D U P D 1
F1A F 0.8095(9) 0.1670(8) 0.3723(7) 0.0623(17) Uani 0.648(3) 1 d D U P D 1
F2A F 0.7822(4) 0.2781(5) 0.4784(2) 0.0671(10) Uani 0.648(3) 1 d D U P D 1
F3A F 0.9735(6) 0.1068(5) 0.4260(5) 0.0588(12) Uani 0.648(3) 1 d D U P D 1
O1A O 0.8204(13) 0.4033(9) 0.3364(6) 0.081(4) Uani 0.648(3) 1 d D U P D 1
O2A O 1.0393(6) 0.2195(6) 0.2749(3) 0.0771(14) Uani 0.648(3) 1 d D U P D 1
O3A O 1.0128(14) 0.3319(13) 0.3965(8) 0.054(2) Uani 0.648(3) 1 d D U P D 1
C29A C 0.8726(4) 0.2108(4) 0.4106(3) 0.0312(9) Uani 0.648(3) 1 d D U P D 1
S2A S 0.19258(12) 0.22656(12) 0.91311(8) 0.0443(3) Uani 0.653(2) 1 d D U P E 1
F4A F 0.4637(4) 0.1316(7) 0.8465(3) 0.1110(19) Uani 0.653(2) 1 d D U P E 1
F5A F 0.3976(6) 0.0036(6) 0.8465(4) 0.109(3) Uani 0.653(2) 1 d D U P E 1
F6A F 0.4093(4) 0.0663(5) 0.9575(3) 0.0570(10) Uani 0.653(2) 1 d D U P E 1
O4A O 0.1815(7) 0.3263(5) 0.9631(3) 0.0607(14) Uani 0.653(2) 1 d D U P E 1
O5A O 0.1118(6) 0.1675(7) 0.9600(4) 0.0712(17) Uani 0.653(2) 1 d D U P E 1
O6A O 0.1831(6) 0.2561(6) 0.8336(3) 0.0642(15) Uani 0.653(2) 1 d D U P E 1
C30A C 0.3733(5) 0.1051(6) 0.8916(3) 0.0574(13) Uani 0.653(2) 1 d D U P E 1
N5 N 0.3482(3) 0.6242(3) 0.85034(19) 0.0587(7) Uani 1 1 d . . . . .
C31 C 0.2534(4) 0.6096(3) 0.85525(19) 0.0491(7) Uani 1 1 d . . . . .
C32 C 0.1336(5) 0.5880(5) 0.8612(3) 0.0724(11) Uani 1 1 d . . . . .
H32A H 0.0487 0.6582 0.8950 0.109 Uiso 1 1 calc GR . . . .
H32B H 0.1473 0.5112 0.8845 0.109 Uiso 1 1 calc GR . . . .
H32C H 0.1257 0.5805 0.8081 0.109 Uiso 1 1 calc GR . . . .

loop_
_atom_site_aniso_label
_atom_site_aniso_U_11
_atom_site_aniso_U_22
_atom_site_aniso_U_33
_atom_site_aniso_U_23
_atom_site_aniso_U_13
_atom_site_aniso_U_12
P1 0.0366(3) 0.0397(4) 0.0288(3) -0.0002(3) -0.0027(2) -0.0250(3)
N1 0.0366(11) 0.0342(11) 0.0301(11) 0.0033(8) -0.0068(8) -0.0224(9)
N2 0.0522(13) 0.0396(12) 0.0304(11) 0.0061(9) -0.0105(10) -0.0314(11)
N3 0.0393(11) 0.0349(11) 0.0315(11) 0.0025(9) -0.0065(9) -0.0225(9)
N4 0.0335(11) 0.0378(12) 0.0344(12) 0.0051(9) -0.0048(9) -0.0168(9)
C1 0.0441(13) 0.0353(13) 0.0286(12) 0.0015(10) -0.0057(10) -0.0266(11)
C2 0.0554(16) 0.0431(15) 0.0380(14) 0.0088(12) -0.0198(13) -0.0303(13)
C3 0.0446(14) 0.0403(14) 0.0381(14) 0.0055(11) -0.0159(12) -0.0252(12)
C4 0.0671(19) 0.0477(17) 0.0299(14) 0.0072(12) -0.0054(13) -0.0385(15)
C5 0.101(3) 0.070(2) 0.051(2) -0.0014(18) 0.007(2) -0.067(2)
C6 0.081(2) 0.0492(18) 0.0317(15) 0.0070(13) -0.0102(15) -0.0319(17)
C7 0.0348(12) 0.0397(13) 0.0306(13) 0.0062(10) -0.0045(10) -0.0219(11)
C8 0.0480(16) 0.0528(17) 0.0318(14) 0.0035(12) -0.0057(12) -0.0209(14)
C9 0.0508(16) 0.0516(17) 0.0514(18) 0.0118(14) -0.0105(14) -0.0364(15)
C10 0.072(2) 0.064(2) 0.066(2) 0.0323(19) -0.0373(19) -0.0399(19)
C11 0.0414(15) 0.0475(16) 0.0548(18) 0.0081(14) -0.0181(13) -0.0225(13)
C12 0.0321(11) 0.0361(13) 0.0297(12) 0.0032(10) -0.0050(9) -0.0199(10)
C13 0.0432(14) 0.0358(14) 0.0455(16) 0.0047(12) -0.0071(12) -0.0231(12)
C14 0.0425(14) 0.0357(14) 0.0469(16) 0.0063(12) -0.0039(12) -0.0194(12)
C15 0.0530(16) 0.0397(14) 0.0311(13) 0.0046(11) -0.0104(11) -0.0299(13)
C16 0.0596(18) 0.0557(18) 0.0335(14) -0.0018(13) -0.0055(13) -0.0347(16)
C17 0.0562(17) 0.0516(17) 0.0436(16) 0.0073(13) -0.0185(14) -0.0290(15)
C18 0.0434(15) 0.0563(18) 0.0325(14) 0.0095(12) -0.0097(12) -0.0219(14)
C19 0.0459(17) 0.076(2) 0.0508(19) 0.0183(18) -0.0175(15) -0.0209(17)
C20 0.0542(19) 0.087(3) 0.0328(16) 0.0140(17) -0.0036(14) -0.0261(19)
C21 0.078(2) 0.0446(17) 0.058(2) 0.0065(15) -0.0185(18) -0.0393(17)
C22 0.063(2) 0.0457(18) 0.059(2) 0.0202(16) -0.0134(16) -0.0251(16)
C23A 0.040(4) 0.054(4) 0.035(4) -0.007(4) -0.001(4) -0.030(4)
C24A 0.037(3) 0.059(5) 0.040(4) 0.002(4) -0.003(3) -0.036(4)
C25A 0.043(3) 0.058(5) 0.045(4) 0.005(4) -0.017(3) -0.033(4)
C26A 0.052(4) 0.055(5) 0.051(4) 0.003(4) -0.018(3) -0.035(4)
C27A 0.056(4) 0.056(5) 0.041(4) -0.006(4) -0.017(3) -0.029(4)
C28A 0.040(4) 0.059(4) 0.041(4) -0.005(3) -0.010(3) -0.027(3)
C23B 0.036(3) 0.055(3) 0.033(3) -0.007(2) -0.004(2) -0.027(2)
C24B 0.039(2) 0.048(3) 0.041(3) 0.002(2) -0.0064(19) -0.032(2)
C25B 0.043(2) 0.057(4) 0.050(3) 0.006(3) -0.0147(19) -0.033(3)
C26B 0.056(3) 0.054(4) 0.055(3) 0.001(3) -0.017(2) -0.039(3)
C27B 0.050(3) 0.048(3) 0.037(3) 0.001(2) -0.013(2) -0.031(2)
C28B 0.045(3) 0.053(3) 0.034(3) -0.005(2) -0.006(2) -0.035(2)
S2C 0.053(2) 0.064(3) 0.045(2) -0.002(2) -0.010(2) -0.024(2)
F5C 0.061(5) 0.077(6) 0.058(5) -0.002(5) -0.002(5) -0.023(5)
F4C 0.040(5) 0.069(5) 0.057(5) 0.009(5) -0.016(4) -0.031(4)
F6C 0.063(5) 0.088(5) 0.066(5) 0.007(5) -0.012(5) -0.011(5)
O4C 0.056(5) 0.078(6) 0.057(6) -0.012(5) -0.010(5) -0.036(5)
O5C 0.052(5) 0.064(6) 0.047(6) 0.019(5) -0.010(4) -0.039(5)
O6C 0.058(7) 0.079(7) 0.050(7) 0.004(7) -0.016(6) -0.020(7)
C30C 0.053(3) 0.075(4) 0.050(4) 0.010(3) -0.016(3) -0.028(3)
S2B 0.057(2) 0.080(3) 0.059(2) 0.009(2) -0.0146(19) -0.033(2)
F6B 0.053(5) 0.073(5) 0.073(5) 0.019(5) -0.008(4) -0.036(4)
F5B 0.045(4) 0.078(5) 0.063(5) -0.004(4) -0.003(4) -0.040(4)
F4B 0.037(6) 0.093(6) 0.048(5) 0.029(5) -0.013(5) -0.012(5)
O4B 0.070(5) 0.072(6) 0.055(6) 0.001(5) -0.015(5) -0.028(5)
O5B 0.048(5) 0.061(6) 0.039(5) 0.008(5) -0.017(4) -0.033(4)
O6B 0.049(5) 0.070(5) 0.033(5) -0.001(5) 0.005(4) -0.050(4)
C30B 0.030(3) 0.053(3) 0.037(3) 0.015(3) -0.011(3) -0.037(3)
S1B 0.0426(12) 0.0510(13) 0.0392(13) -0.0001(9) -0.0036(10) -0.0226(9)
F1B 0.077(5) 0.102(7) 0.071(5) -0.055(5) 0.015(4) -0.025(5)
F2B 0.080(9) 0.106(10) 0.140(15) -0.055(8) -0.016(8) -0.057(8)
F3B 0.114(10) 0.067(8) 0.142(14) -0.007(8) -0.023(9) -0.010(7)
O1B 0.060(6) 0.059(8) 0.096(12) 0.017(7) -0.039(6) -0.033(6)
O2B 0.053(7) 0.035(5) 0.077(10) 0.008(5) -0.023(6) -0.030(5)
O3B 0.085(6) 0.079(6) 0.052(5) -0.016(5) 0.015(4) -0.056(5)
C29B 0.049(5) 0.055(6) 0.080(8) 0.005(6) -0.029(5) -0.026(5)
S1A 0.0510(7) 0.0541(7) 0.0358(7) 0.0059(5) -0.0083(6) -0.0285(6)
F1A 0.057(3) 0.065(3) 0.080(3) 0.007(3) -0.028(3) -0.037(3)
F2A 0.078(2) 0.067(2) 0.0446(18) 0.0012(18) 0.0059(16) -0.039(2)
F3A 0.061(2) 0.042(2) 0.093(3) 0.027(2) -0.039(2) -0.032(2)
O1A 0.092(6) 0.073(5) 0.060(4) 0.032(4) -0.035(4) -0.019(4)
O2A 0.080(3) 0.097(4) 0.047(2) -0.015(2) 0.012(2) -0.053(3)
O3A 0.057(4) 0.068(6) 0.049(4) 0.014(3) -0.016(3) -0.039(4)
C29A 0.034(2) 0.033(2) 0.028(2) -0.0045(17) -0.0067(16) -0.0179(17)
S2A 0.0396(6) 0.0483(6) 0.0463(6) 0.0002(5) -0.0134(5) -0.0216(5)
F4A 0.054(2) 0.158(4) 0.090(3) 0.065(3) -0.005(2) -0.036(2)
F5A 0.076(4) 0.103(3) 0.085(4) -0.034(3) -0.026(3) 0.011(3)
F6A 0.042(2) 0.082(2) 0.0403(18) 0.0205(16) -0.0104(16) -0.0261(19)
O4A 0.088(3) 0.049(2) 0.059(3) 0.006(2) -0.030(2) -0.039(2)
O5A 0.047(3) 0.065(3) 0.088(4) 0.004(3) 0.000(2) -0.028(2)
O6A 0.056(3) 0.075(3) 0.044(3) -0.006(2) -0.022(2) -0.012(2)
C30A 0.044(2) 0.076(3) 0.031(2) 0.007(2) -0.0096(17) -0.014(2)
N5 0.0532(17) 0.0658(19) 0.0457(16) 0.0002(14) -0.0105(13) -0.0214(14)
C31 0.0500(17) 0.0508(18) 0.0346(15) 0.0051(13) -0.0087(13) -0.0166(14)
C32 0.078(3) 0.098(3) 0.060(2) 0.022(2) -0.024(2) -0.056(3)

loop_
_atom_type_symbol
_atom_type_description
_atom_type_scat_dispersion_real
_atom_type_scat_dispersion_imag
_atom_type_scat_source
C C 0.0181 0.0091 'International Tables Vol C Tables 4.2.6.8 and 6.1.1.4'
H H 0.0000 0.0000 'International Tables Vol C Tables 4.2.6.8 and 6.1.1.4'
F F 0.0727 0.0534 'International Tables Vol C Tables 4.2.6.8 and 6.1.1.4'
N N 0.0311 0.0180 'International Tables Vol C Tables 4.2.6.8 and 6.1.1.4'
O O 0.0492 0.0322 'International Tables Vol C Tables 4.2.6.8 and 6.1.1.4'
P P 0.2955 0.4335 'International Tables Vol C Tables 4.2.6.8 and 6.1.1.4'
S S 0.3331 0.5567 'International Tables Vol C Tables 4.2.6.8 and 6.1.1.4'

loop_
_exptl_crystal_face_index_h
_exptl_crystal_face_index_k
_exptl_crystal_face_index_l
_exptl_crystal_face_perp_dist
0 0 -1 0.0121
0 0 1 0.0121
-7 -3 -4 0.1278
7 3 4 0.1278
2 7 -4 0.0161
-3 -7 4 0.0285
1 6 6 0.0145
-1 -6 -6 0.0145

loop_
_geom_angle_atom_site_label_1
_geom_angle_atom_site_label_2
_geom_angle_atom_site_label_3
_geom_angle
_geom_angle_site_symmetry_1
_geom_angle_site_symmetry_3
_geom_angle_publ_flag
C1 P1 C12 100.94(11) . . ?
C1 P1 C23B 100.4(3) . . ?
C12 P1 C23B 113.0(4) . . ?
C23A P1 C1 103.7(6) . . ?
C23A P1 C12 112.7(7) . . ?
C1 N1 C3 109.4(2) . . ?
C1 N1 C7 124.0(2) . . ?
C3 N1 C7 126.6(2) . . ?
C1 N2 C2 109.6(2) . . ?
C1 N2 C4 124.2(3) . . ?
C2 N2 C4 126.1(3) . . ?
C12 N3 C13 109.5(2) . . ?
C12 N3 C15 125.2(2) . . ?
C13 N3 C15 125.3(2) . . ?
C12 N4 C14 108.4(2) . . ?
C12 N4 C18 125.9(3) . . ?
C14 N4 C18 125.6(3) . . ?
N1 C1 P1 131.1(2) . . ?
N2 C1 P1 121.8(2) . . ?
N2 C1 N1 106.8(2) . . ?
N2 C2 C10 126.6(3) . . ?
C3 C2 N2 107.0(3) . . ?
C3 C2 C10 126.4(3) . . ?
N1 C3 C11 125.2(3) . . ?
C2 C3 N1 107.0(3) . . ?
C2 C3 C11 127.8(3) . . ?
N2 C4 H4 107.2 . . ?
N2 C4 C5 111.2(3) . . ?
N2 C4 C6 110.6(3) . . ?
C5 C4 H4 107.2 . . ?
C5 C4 C6 113.1(3) . . ?
C6 C4 H4 107.2 . . ?
C4 C5 H5A 109.5 . . ?
C4 C5 H5B 109.5 . . ?
C4 C5 H5C 109.5 . . ?
H5A C5 H5B 109.5 . . ?
H5A C5 H5C 109.5 . . ?
H5B C5 H5C 109.5 . . ?
C4 C6 H6A 109.5 . . ?
C4 C6 H6B 109.5 . . ?
C4 C6 H6C 109.5 . . ?
H6A C6 H6B 109.5 . . ?
H6A C6 H6C 109.5 . . ?
H6B C6 H6C 109.5 . . ?
N1 C7 H7 106.6 . . ?
N1 C7 C8 111.8(2) . . ?
N1 C7 C9 110.7(2) . . ?
C8 C7 H7 106.6 . . ?
C8 C7 C9 113.9(2) . . ?
C9 C7 H7 106.6 . . ?
C7 C8 H8A 109.5 . . ?
C7 C8 H8B 109.5 . . ?
C7 C8 H8C 109.5 . . ?
H8A C8 H8B 109.5 . . ?
H8A C8 H8C 109.5 . . ?
H8B C8 H8C 109.5 . . ?
C7 C9 H9A 109.5 . . ?
C7 C9 H9B 109.5 . . ?
C7 C9 H9C 109.5 . . ?
H9A C9 H9B 109.5 . . ?
H9A C9 H9C 109.5 . . ?
H9B C9 H9C 109.5 . . ?
C2 C10 H10A 109.5 . . ?
C2 C10 H10B 109.5 . . ?
C2 C10 H10C 109.5 . . ?
H10A C10 H10B 109.5 . . ?
H10A C10 H10C 109.5 . . ?
H10B C10 H10C 109.5 . . ?
C3 C11 H11A 109.5 . . ?
C3 C11 H11B 109.5 . . ?
C3 C11 H11C 109.5 . . ?
H11A C11 H11B 109.5 . . ?
H11A C11 H11C 109.5 . . ?
H11B C11 H11C 109.5 . . ?
N3 C12 P1 118.10(19) . . ?
N4 C12 P1 134.2(2) . . ?
N4 C12 N3 107.3(2) . . ?
N3 C13 C21 125.7(3) . . ?
C14 C13 N3 106.5(3) . . ?
C14 C13 C21 127.8(3) . . ?
N4 C14 C22 125.2(3) . . ?
C13 C14 N4 108.3(3) . . ?
C13 C14 C22 126.5(3) . . ?
N3 C15 H15 106.8 . . ?
N3 C15 C16 111.1(3) . . ?
N3 C15 C17 111.0(2) . . ?
C16 C15 H15 106.8 . . ?
C17 C15 H15 106.8 . . ?
C17 C15 C16 114.1(3) . . ?
C15 C16 H16A 109.5 . . ?
C15 C16 H16B 109.5 . . ?
C15 C16 H16C 109.5 . . ?
H16A C16 H16B 109.5 . . ?
H16A C16 H16C 109.5 . . ?
H16B C16 H16C 109.5 . . ?
C15 C17 H17A 109.5 . . ?
C15 C17 H17B 109.5 . . ?
C15 C17 H17C 109.5 . . ?
H17A C17 H17B 109.5 . . ?
H17A C17 H17C 109.5 . . ?
H17B C17 H17C 109.5 . . ?
N4 C18 H18 106.9 . . ?
N4 C18 C19 110.3(3) . . ?
N4 C18 C20 112.0(3) . . ?
C19 C18 H18 106.9 . . ?
C20 C18 H18 106.9 . . ?
C20 C18 C19 113.3(3) . . ?
C18 C19 H19A 109.5 . . ?
C18 C19 H19B 109.5 . . ?
C18 C19 H19C 109.5 . . ?
H19A C19 H19B 109.5 . . ?
H19A C19 H19C 109.5 . . ?
H19B C19 H19C 109.5 . . ?
C18 C20 H20A 109.5 . . ?
C18 C20 H20B 109.5 . . ?
C18 C20 H20C 109.5 . . ?
H20A C20 H20B 109.5 . . ?
H20A C20 H20C 109.5 . . ?
H20B C20 H20C 109.5 . . ?
C13 C21 H21A 109.5 . . ?
C13 C21 H21B 109.5 . . ?
C13 C21 H21C 109.5 . . ?
H21A C21 H21B 109.5 . . ?
H21A C21 H21C 109.5 . . ?
H21B C21 H21C 109.5 . . ?
C14 C22 H22A 109.5 . . ?
C14 C22 H22B 109.5 . . ?
C14 C22 H22C 109.5 . . ?
H22A C22 H22B 109.5 . . ?
H22A C22 H22C 109.5 . . ?
H22B C22 H22C 109.5 . . ?
P1 C23A H23A 105.8 . . ?
C24A C23A P1 111.6(14) . . ?
C24A C23A H23A 105.8 . . ?
C28A C23A P1 113.2(13) . . ?
C28A C23A H23A 105.8 . . ?
C28A C23A C24A 113.8(11) . . ?
C23A C24A H24A 109.2 . . ?
C23A C24A H24B 109.2 . . ?
H24A C24A H24B 107.9 . . ?
C25A C24A C23A 112.1(10) . . ?
C25A C24A H24A 109.2 . . ?
C25A C24A H24B 109.2 . . ?
C24A C25A H25A 109.1 . . ?
C24A C25A H25B 109.1 . . ?
H25A C25A H25B 107.8 . . ?
C26A C25A C24A 112.5(9) . . ?
C26A C25A H25A 109.1 . . ?
C26A C25A H25B 109.1 . . ?
C25A C26A H26A 109.2 . . ?
C25A C26A H26B 109.2 . . ?
H26A C26A H26B 107.9 . . ?
C27A C26A C25A 111.9(9) . . ?
C27A C26A H26A 109.2 . . ?
C27A C26A H26B 109.2 . . ?
C26A C27A H27A 109.5 . . ?
C26A C27A H27B 109.5 . . ?
C26A C27A C28A 110.9(9) . . ?
H27A C27A H27B 108.0 . . ?
C28A C27A H27A 109.5 . . ?
C28A C27A H27B 109.5 . . ?
C23A C28A C27A 110.5(12) . . ?
C23A C28A H28A 109.5 . . ?
C23A C28A H28B 109.5 . . ?
C27A C28A H28A 109.5 . . ?
C27A C28A H28B 109.5 . . ?
H28A C28A H28B 108.1 . . ?
P1 C23B H23B 112.2 . . ?
C24B C23B P1 106.4(8) . . ?
C24B C23B H23B 112.2 . . ?
C28B C23B P1 105.1(7) . . ?
C28B C23B H23B 112.2 . . ?
C28B C23B C24B 108.2(7) . . ?
C23B C24B H24C 109.7 . . ?
C23B C24B H24D 109.7 . . ?
H24C C24B H24D 108.2 . . ?
C25B C24B C23B 109.7(5) . . ?
C25B C24B H24C 109.7 . . ?
C25B C24B H24D 109.7 . . ?
C24B C25B H25C 109.4 . . ?
C24B C25B H25D 109.4 . . ?
H25C C25B H25D 108.0 . . ?
C26B C25B C24B 111.3(5) . . ?
C26B C25B H25C 109.4 . . ?
C26B C25B H25D 109.4 . . ?
C25B C26B H26C 109.3 . . ?
C25B C26B H26D 109.3 . . ?
H26C C26B H26D 108.0 . . ?
C27B C26B C25B 111.5(5) . . ?
C27B C26B H26C 109.3 . . ?
C27B C26B H26D 109.3 . . ?
C26B C27B H27C 109.2 . . ?
C26B C27B H27D 109.2 . . ?
C26B C27B C28B 112.1(5) . . ?
H27C C27B H27D 107.9 . . ?
C28B C27B H27C 109.2 . . ?
C28B C27B H27D 109.2 . . ?
C23B C28B H28C 109.8 . . ?
C23B C28B H28D 109.8 . . ?
C27B C28B C23B 109.5(6) . . ?
C27B C28B H28C 109.8 . . ?
C27B C28B H28D 109.8 . . ?
H28C C28B H28D 108.2 . . ?
O4C S2C O6C 113.9(12) . . ?
O4C S2C C30C 102.2(9) . . ?
O5C S2C O4C 116.5(10) . . ?
O5C S2C O6C 119.2(12) . . ?
O5C S2C C30C 104.5(9) . . ?
O6C S2C C30C 95.7(9) . . ?
F5C C30C S2C 112.5(12) . . ?
F5C C30C F4C 95.4(13) . . ?
F4C C30C S2C 111.8(12) . . ?
F6C C30C S2C 111.9(11) . . ?
F6C C30C F5C 112.6(14) . . ?
F6C C30C F4C 111.7(15) . . ?
O4B S2B O6B 109.1(10) . . ?
O4B S2B C30B 106.7(9) . . ?
O5B S2B O4B 111.9(10) . . ?
O5B S2B O6B 120.3(9) . . ?
O5B S2B C30B 111.2(8) . . ?
O6B S2B C30B 95.9(7) . . ?
F6B C30B S2B 115.3(10) . . ?
F6B C30B F5B 90.7(10) . . ?
F6B C30B F4B 117.3(12) . . ?
F5B C30B S2B 118.3(10) . . ?
F4B C30B S2B 112.9(10) . . ?
F4B C30B F5B 99.7(11) . . ?
O1B S1B O2B 109.2(10) . . ?
O1B S1B C29B 107.4(8) . . ?
O2B S1B C29B 105.5(9) . . ?
O3B S1B O1B 116.0(9) . . ?
O3B S1B O2B 116.2(11) . . ?
O3B S1B C29B 101.3(6) . . ?
F1B C29B S1B 110.8(8) . . ?
F2B C29B S1B 113.7(11) . . ?
F2B C29B F1B 106.9(13) . . ?
F2B C29B F3B 107.7(13) . . ?
F3B C29B S1B 116.9(10) . . ?
F3B C29B F1B 99.6(10) . . ?
O1A S1A C29A 100.5(5) . . ?
O2A S1A O1A 113.5(5) . . ?
O2A S1A O3A 115.1(7) . . ?
O2A S1A C29A 105.5(3) . . ?
O3A S1A O1A 117.8(7) . . ?
O3A S1A C29A 101.5(5) . . ?
F1A C29A S1A 111.3(5) . . ?
F2A C29A S1A 111.5(3) . . ?
F2A C29A F1A 109.0(6) . . ?
F2A C29A F3A 109.0(5) . . ?
F3A C29A S1A 111.3(3) . . ?
F3A C29A F1A 104.5(5) . . ?
O4A S2A O5A 110.3(4) . . ?
O4A S2A O6A 114.4(4) . . ?
O4A S2A C30A 104.4(4) . . ?
O5A S2A C30A 103.6(3) . . ?
O6A S2A O5A 119.5(4) . . ?
O6A S2A C30A 102.5(3) . . ?
F4A C30A S2A 115.3(5) . . ?
F4A C30A F5A 100.0(6) . . ?
F4A C30A F6A 108.8(5) . . ?
F5A C30A S2A 110.8(4) . . ?
F6A C30A S2A 113.5(4) . . ?
F6A C30A F5A 107.3(6) . . ?
N5 C31 C32 178.8(4) . . ?
C31 C32 H32A 109.5 . . ?
C31 C32 H32B 109.5 . . ?
C31 C32 H32C 109.5 . . ?
H32A C32 H32B 109.5 . . ?
H32A C32 H32C 109.5 . . ?
H32B C32 H32C 109.5 . . ?

loop_
_geom_bond_atom_site_label_1
_geom_bond_atom_site_label_2
_geom_bond_distance
_geom_bond_site_symmetry_2
_geom_bond_publ_flag
P1 C1 1.837(3) . ?
P1 C12 1.860(3) . ?
P1 C23A 1.84(2) . ?
P1 C23B 1.872(11) . ?
N1 C1 1.357(3) . ?
N1 C3 1.385(4) . ?
N1 C7 1.487(3) . ?
N2 C1 1.356(4) . ?
N2 C2 1.381(4) . ?
N2 C4 1.497(4) . ?
N3 C12 1.355(4) . ?
N3 C13 1.385(4) . ?
N3 C15 1.492(4) . ?
N4 C12 1.348(4) . ?
N4 C14 1.390(4) . ?
N4 C18 1.496(4) . ?
C2 C3 1.368(4) . ?
C2 C10 1.489(5) . ?
C3 C11 1.491(4) . ?
C4 H4 0.9800 . ?
C4 C5 1.530(4) . ?
C4 C6 1.533(5) . ?
C5 H5A 0.9600 . ?
C5 H5B 0.9600 . ?
C5 H5C 0.9600 . ?
C6 H6A 0.9600 . ?
C6 H6B 0.9600 . ?
C6 H6C 0.9600 . ?
C7 H7 0.9800 . ?
C7 C8 1.522(4) . ?
C7 C9 1.525(4) . ?
C8 H8A 0.9600 . ?
C8 H8B 0.9600 . ?
C8 H8C 0.9600 . ?
C9 H9A 0.9600 . ?
C9 H9B 0.9600 . ?
C9 H9C 0.9600 . ?
C10 H10A 0.9600 . ?
C10 H10B 0.9600 . ?
C10 H10C 0.9600 . ?
C11 H11A 0.9600 . ?
C11 H11B 0.9600 . ?
C11 H11C 0.9600 . ?
C13 C14 1.348(5) . ?
C13 C21 1.491(5) . ?
C14 C22 1.500(4) . ?
C15 H15 0.9800 . ?
C15 C16 1.531(4) . ?
C15 C17 1.509(4) . ?
C16 H16A 0.9600 . ?
C16 H16B 0.9600 . ?
C16 H16C 0.9600 . ?
C17 H17A 0.9600 . ?
C17 H17B 0.9600 . ?
C17 H17C 0.9600 . ?
C18 H18 0.9800 . ?
C18 C19 1.526(5) . ?
C18 C20 1.524(4) . ?
C19 H19A 0.9600 . ?
C19 H19B 0.9600 . ?
C19 H19C 0.9600 . ?
C20 H20A 0.9600 . ?
C20 H20B 0.9600 . ?
C20 H20C 0.9600 . ?
C21 H21A 0.9600 . ?
C21 H21B 0.9600 . ?
C21 H21C 0.9600 . ?
C22 H22A 0.9600 . ?
C22 H22B 0.9600 . ?
C22 H22C 0.9600 . ?
C23A H23A 0.9800 . ?
C23A C24A 1.556(13) . ?
C23A C28A 1.513(13) . ?
C24A H24A 0.9700 . ?
C24A H24B 0.9700 . ?
C24A C25A 1.533(12) . ?
C25A H25A 0.9700 . ?
C25A H25B 0.9700 . ?
C25A C26A 1.515(14) . ?
C26A H26A 0.9700 . ?
C26A H26B 0.9700 . ?
C26A C27A 1.513(13) . ?
C27A H27A 0.9700 . ?
C27A H27B 0.9700 . ?
C27A C28A 1.550(14) . ?
C28A H28A 0.9700 . ?
C28A H28B 0.9700 . ?
C23B H23B 0.9800 . ?
C23B C24B 1.561(9) . ?
C23B C28B 1.561(8) . ?
C24B H24C 0.9700 . ?
C24B H24D 0.9700 . ?
C24B C25B 1.543(7) . ?
C25B H25C 0.9700 . ?
C25B H25D 0.9700 . ?
C25B C26B 1.526(9) . ?
C26B H26C 0.9700 . ?
C26B H26D 0.9700 . ?
C26B C27B 1.516(8) . ?
C27B H27C 0.9700 . ?
C27B H27D 0.9700 . ?
C27B C28B 1.553(8) . ?
C28B H28C 0.9700 . ?
C28B H28D 0.9700 . ?
S2C O4C 1.421(12) . ?
S2C O5C 1.414(14) . ?
S2C O6C 1.488(13) . ?
S2C C30C 1.813(12) . ?
F5C C30C 1.294(16) . ?
F4C C30C 1.349(16) . ?
F6C C30C 1.288(15) . ?
S2B O4B 1.435(12) . ?
S2B O5B 1.400(13) . ?
S2B O6B 1.522(12) . ?
S2B C30B 1.748(10) . ?
F6B C30B 1.272(13) . ?
F5B C30B 1.397(14) . ?
F4B C30B 1.326(13) . ?
S1B O1B 1.436(11) . ?
S1B O2B 1.449(13) . ?
S1B O3B 1.424(8) . ?
S1B C29B 1.760(9) . ?
F1B C29B 1.396(13) . ?
F2B C29B 1.287(13) . ?
F3B C29B 1.325(13) . ?
S1A O1A 1.435(8) . ?
S1A O2A 1.405(5) . ?
S1A O3A 1.430(9) . ?
S1A C29A 1.833(4) . ?
F1A C29A 1.354(8) . ?
F2A C29A 1.291(6) . ?
F3A C29A 1.329(6) . ?
S2A O4A 1.424(5) . ?
S2A O5A 1.457(6) . ?
S2A O6A 1.439(5) . ?
S2A C30A 1.800(5) . ?
F4A C30A 1.253(7) . ?
F5A C30A 1.328(8) . ?
F6A C30A 1.326(6) . ?
N5 C31 1.132(5) . ?
C31 C32 1.453(6) . ?
C32 H32A 0.9600 . ?
C32 H32B 0.9600 . ?
C32 H32C 0.9600 . ?

loop_
_geom_torsion_atom_site_label_1
_geom_torsion_atom_site_label_2
_geom_torsion_atom_site_label_3
_geom_torsion_atom_site_label_4
_geom_torsion
_geom_torsion_site_symmetry_1
_geom_torsion_site_symmetry_2
_geom_torsion_site_symmetry_3
_geom_torsion_site_symmetry_4
_geom_torsion_publ_flag
P1 C23A C24A C25A -178.1(12) . . . . ?
P1 C23A C28A C27A -179.4(16) . . . . ?
P1 C23B C24B C25B -173.1(5) . . . . ?
P1 C23B C28B C27B 172.8(7) . . . . ?
N2 C2 C3 N1 -1.5(3) . . . . ?
N2 C2 C3 C11 177.4(3) . . . . ?
N3 C13 C14 N4 -1.4(3) . . . . ?
N3 C13 C14 C22 178.8(3) . . . . ?
C1 P1 C12 N3 -72.3(2) . . . . ?
C1 P1 C12 N4 115.6(3) . . . . ?
C1 P1 C23A C24A 180.0(14) . . . . ?
C1 P1 C23A C28A 50.0(17) . . . . ?
C1 P1 C23B C24B 163.8(6) . . . . ?
C1 P1 C23B C28B 49.2(7) . . . . ?
C1 N1 C3 C2 1.0(3) . . . . ?
C1 N1 C3 C11 -178.0(3) . . . . ?
C1 N1 C7 C8 -126.6(3) . . . . ?
C1 N1 C7 C9 105.2(3) . . . . ?
C1 N2 C2 C3 1.6(3) . . . . ?
C1 N2 C2 C10 -176.8(3) . . . . ?
C1 N2 C4 C5 114.4(4) . . . . ?
C1 N2 C4 C6 -119.1(3) . . . . ?
C2 N2 C1 P1 174.34(19) . . . . ?
C2 N2 C1 N1 -0.9(3) . . . . ?
C2 N2 C4 C5 -64.5(4) . . . . ?
C2 N2 C4 C6 62.0(4) . . . . ?
C3 N1 C1 P1 -174.7(2) . . . . ?
C3 N1 C1 N2 -0.1(3) . . . . ?
C3 N1 C7 C8 52.8(3) . . . . ?
C3 N1 C7 C9 -75.4(3) . . . . ?
C4 N2 C1 P1 -4.7(4) . . . . ?
C4 N2 C1 N1 -180.0(2) . . . . ?
C4 N2 C2 C3 -179.4(3) . . . . ?
C4 N2 C2 C10 2.2(5) . . . . ?
C7 N1 C1 P1 4.8(4) . . . . ?
C7 N1 C1 N2 179.4(2) . . . . ?
C7 N1 C3 C2 -178.5(2) . . . . ?
C7 N1 C3 C11 2.5(4) . . . . ?
C10 C2 C3 N1 176.8(3) . . . . ?
C10 C2 C3 C11 -4.2(5) . . . . ?
C12 P1 C1 N1 -51.0(3) . . . . ?
C12 P1 C1 N2 135.0(2) . . . . ?
C12 P1 C23A C24A -71.7(17) . . . . ?
C12 P1 C23A C28A 158.3(14) . . . . ?
C12 P1 C23B C24B -89.4(8) . . . . ?
C12 P1 C23B C28B 156.0(6) . . . . ?
C12 N3 C13 C14 1.6(3) . . . . ?
C12 N3 C13 C21 -177.4(3) . . . . ?
C12 N3 C15 C16 -125.8(3) . . . . ?
C12 N3 C15 C17 106.2(3) . . . . ?
C12 N4 C14 C13 0.8(3) . . . . ?
C12 N4 C14 C22 -179.4(3) . . . . ?
C12 N4 C18 C19 109.1(3) . . . . ?
C12 N4 C18 C20 -123.6(3) . . . . ?
C13 N3 C12 P1 -175.12(19) . . . . ?
C13 N3 C12 N4 -1.1(3) . . . . ?
C13 N3 C15 C16 52.4(4) . . . . ?
C13 N3 C15 C17 -75.6(3) . . . . ?
C14 N4 C12 P1 172.8(2) . . . . ?
C14 N4 C12 N3 0.2(3) . . . . ?
C14 N4 C18 C19 -67.2(4) . . . . ?
C14 N4 C18 C20 60.0(4) . . . . ?
C15 N3 C12 P1 3.3(3) . . . . ?
C15 N3 C12 N4 177.3(2) . . . . ?
C15 N3 C13 C14 -176.8(3) . . . . ?
C15 N3 C13 C21 4.2(5) . . . . ?
C18 N4 C12 P1 -4.0(4) . . . . ?
C18 N4 C12 N3 -176.7(2) . . . . ?
C18 N4 C14 C13 177.7(2) . . . . ?
C18 N4 C14 C22 -2.5(5) . . . . ?
C21 C13 C14 N4 177.5(3) . . . . ?
C21 C13 C14 C22 -2.3(5) . . . . ?
C23A P1 C1 N1 65.8(9) . . . . ?
C23A P1 C1 N2 -108.2(9) . . . . ?
C23A P1 C12 N3 177.7(8) . . . . ?
C23A P1 C12 N4 5.6(9) . . . . ?
C23A C24A C25A C26A 48.8(16) . . . . ?
C24A C23A C28A C27A 52(2) . . . . ?
C24A C25A C26A C27A -54.8(13) . . . . ?
C25A C26A C27A C28A 58.4(16) . . . . ?
C26A C27A C28A C23A -56.5(19) . . . . ?
C28A C23A C24A C25A -48(2) . . . . ?
C23B P1 C1 N1 65.1(5) . . . . ?
C23B P1 C1 N2 -108.9(5) . . . . ?
C23B P1 C12 N3 -178.7(4) . . . . ?
C23B P1 C12 N4 9.2(5) . . . . ?
C23B C24B C25B C26B 58.7(8) . . . . ?
C24B C23B C28B C27B 59.4(10) . . . . ?
C24B C25B C26B C27B -55.2(7) . . . . ?
C25B C26B C27B C28B 54.6(8) . . . . ?
C26B C27B C28B C23B -57.2(9) . . . . ?
C28B C23B C24B C25B -60.6(10) . . . . ?
O4C S2C C30C F5C 176.4(14) . . . . ?
O4C S2C C30C F4C -77.5(15) . . . . ?
O4C S2C C30C F6C 48.5(16) . . . . ?
O5C S2C C30C F5C 54.6(15) . . . . ?
O5C S2C C30C F4C 160.6(15) . . . . ?
O5C S2C C30C F6C -73.3(16) . . . . ?
O6C S2C C30C F5C -67.6(17) . . . . ?
O6C S2C C30C F4C 38.5(18) . . . . ?
O6C S2C C30C F6C 164.6(17) . . . . ?
O4B S2B C30B F6B 65.9(16) . . . . ?
O4B S2B C30B F5B 171.5(14) . . . . ?
O4B S2B C30B F4B -72.7(15) . . . . ?
O5B S2B C30B F6B -56.4(15) . . . . ?
O5B S2B C30B F5B 49.2(14) . . . . ?
O5B S2B C30B F4B 165.0(13) . . . . ?
O6B S2B C30B F6B 177.8(12) . . . . ?
O6B S2B C30B F5B -76.6(11) . . . . ?
O6B S2B C30B F4B 39.2(13) . . . . ?
O1B S1B C29B F1B 61.1(11) . . . . ?
O1B S1B C29B F2B -59.3(16) . . . . ?
O1B S1B C29B F3B 174.2(14) . . . . ?
O2B S1B C29B F1B -55.4(13) . . . . ?
O2B S1B C29B F2B -175.7(17) . . . . ?
O2B S1B C29B F3B 57.8(16) . . . . ?
O3B S1B C29B F1B -176.9(8) . . . . ?
O3B S1B C29B F2B 62.8(15) . . . . ?
O3B S1B C29B F3B -63.7(13) . . . . ?
O1A S1A C29A F1A 61.6(7) . . . . ?
O1A S1A C29A F2A -60.4(6) . . . . ?
O1A S1A C29A F3A 177.7(6) . . . . ?
O2A S1A C29A F1A -56.6(6) . . . . ?
O2A S1A C29A F2A -178.6(4) . . . . ?
O2A S1A C29A F3A 59.5(5) . . . . ?
O3A S1A C29A F1A -177.0(8) . . . . ?
O3A S1A C29A F2A 61.1(7) . . . . ?
O3A S1A C29A F3A -60.9(8) . . . . ?
O4A S2A C30A F4A -69.0(6) . . . . ?
O4A S2A C30A F5A 178.3(6) . . . . ?
O4A S2A C30A F6A 57.5(6) . . . . ?
O5A S2A C30A F4A 175.5(6) . . . . ?
O5A S2A C30A F5A 62.9(6) . . . . ?
O5A S2A C30A F6A -58.0(6) . . . . ?
O6A S2A C30A F4A 50.5(7) . . . . ?
O6A S2A C30A F5A -62.1(6) . . . . ?
O6A S2A C30A F6A 177.0(6) . . . . ?

loop_
_exptl_oxdiff_crystal_face_indexfrac_h
_exptl_oxdiff_crystal_face_indexfrac_k
_exptl_oxdiff_crystal_face_indexfrac_l
_exptl_oxdiff_crystal_face_x
_exptl_oxdiff_crystal_face_y
_exptl_oxdiff_crystal_face_z
-0.0001 -0.0005 -0.9998 -0.0418 0.0718 0.0426
0.0001 0.0005 0.9998 0.0418 -0.0718 -0.0426
-7.0006 -3.0049 -3.9961 -0.3159 0.4041 -0.8212
7.0006 3.0049 3.9961 0.3159 -0.4041 0.8212
1.9980 6.9995 -4.0111 -0.8401 -0.2898 0.4081
-2.9982 -6.9998 4.0108 0.7690 0.2686 -0.5529
0.9990 6.0044 5.9882 -0.3766 -0.9401 -0.1556
-0.9990 -6.0044 -5.9882 0.3766 0.9401 0.1556
